data_2228485
loop_
_publ_author_name
'Zheng, Ning-Juan'
'Yin, Bing-Zhu'

_publ_section_title
;
 2,3-Bis(methylsulfanyl)-1,4,5,8-tetrathiafulvalene
;
_journal_coeditor_code NG5069
_journal_issue 12
_journal_name_full 'Acta Crystallographica Section E'
_journal_page_first o3306
_journal_paper_doi 10.1107/S1600536810048580
_journal_volume 66
_journal_year 2010
_chemical_formula_iupac 'C8 H8 S6'
_chemical_formula_moiety 'C8 H8 S6'
_chemical_formula_sum 'C8 H8 S6'
_chemical_formula_weight 296.50
_chemical_name_common
;
2,3-Bis(methylsulfanyl)-1,4,5,8-tetrathiafulvalene
;
_chemical_name_systematic
;
2-(2H-1,3-dithiol-2-ylidene)-4,5-bis(methylsulfanyl)-2H-1,3-dithiole
;
_space_group_IT_number 15
_symmetry_cell_setting monoclinic
_symmetry_space_group_name_Hall '-C 2yc'
_symmetry_space_group_name_H-M 'C 1 2/c 1'
_atom_sites_solution_hydrogens geom
_atom_sites_solution_primary direct
_atom_sites_solution_secondary difmap
_cell_angle_alpha 90.00
_cell_angle_beta 108.59(2)
_cell_angle_gamma 90.00
_cell_formula_units_Z 8
_cell_length_a 19.368(11)
_cell_length_b 7.703(4)
_cell_length_c 17.150(8)
_cell_measurement_reflns_used 9674
_cell_measurement_temperature 291(2)
_cell_measurement_theta_max 27.56
_cell_measurement_theta_min 3.27
_cell_volume 2425(2)
_computing_cell_refinement 'RAPID-AUTO (Rigaku, 1998)'
_computing_data_collection 'RAPID-AUTO (Rigaku, 1998)'
_computing_data_reduction 'CrystalStructure (Rigaku/MSC, 2002)'
_computing_molecular_graphics 'PLATON (Spek, 2009)'
_computing_publication_material 'SHELXL97 (Sheldrick, 2008)'
_computing_structure_refinement 'SHELXL97 (Sheldrick, 2008)'
_computing_structure_solution 'SHELXS97 (Sheldrick, 2008)'
_diffrn_ambient_temperature 291(2)
_diffrn_measured_fraction_theta_full 0.996
_diffrn_measured_fraction_theta_max 0.996
_diffrn_measurement_device_type 'Rigaku R-AXIS RAPID'
_diffrn_measurement_method \w
_diffrn_radiation_monochromator graphite
_diffrn_radiation_source 'fine-focus sealed tube'
_diffrn_radiation_type MoK\a
_diffrn_radiation_wavelength 0.71073
_diffrn_reflns_av_R_equivalents 0.0250
_diffrn_reflns_av_sigmaI/netI 0.0218
_diffrn_reflns_limit_h_max 25
_diffrn_reflns_limit_h_min -25
_diffrn_reflns_limit_k_max 9
_diffrn_reflns_limit_k_min -10
_diffrn_reflns_limit_l_max 22
_diffrn_reflns_limit_l_min -21
_diffrn_reflns_number 11301
_diffrn_reflns_theta_full 27.48
_diffrn_reflns_theta_max 27.48
_diffrn_reflns_theta_min 3.27
_diffrn_standards_decay_% 0
_diffrn_standards_interval_count 0
_diffrn_standards_interval_time 0
_diffrn_standards_number 0
_exptl_absorpt_coefficient_mu 1.085
_exptl_absorpt_correction_T_max 0.9087
_exptl_absorpt_correction_T_min 0.8808
_exptl_absorpt_correction_type multi-scan
_exptl_absorpt_process_details '(ABSCOR; Higashi, 1995)'
_exptl_crystal_colour yellow
_exptl_crystal_density_diffrn 1.624
_exptl_crystal_density_method 'not measured'
_exptl_crystal_description block
_exptl_crystal_F_000 1216
_exptl_crystal_size_max 0.12
_exptl_crystal_size_mid 0.10
_exptl_crystal_size_min 0.09
_refine_diff_density_max 0.581
_refine_diff_density_min -0.661
_refine_ls_extinction_method none
_refine_ls_goodness_of_fit_ref 1.034
_refine_ls_hydrogen_treatment constr
_refine_ls_matrix_type full
_refine_ls_number_parameters 129
_refine_ls_number_reflns 2773
_refine_ls_number_restraints 0
_refine_ls_restrained_S_all 1.034
_refine_ls_R_factor_all 0.0344
_refine_ls_R_factor_gt 0.0306
_refine_ls_shift/su_max 0.006
_refine_ls_shift/su_mean 0.001
_refine_ls_structure_factor_coef Fsqd
_refine_ls_weighting_details 'calc w=1/[\s^2^(Fo^2^)+(0.0430P)^2^+2.0438P] where P=(Fo^2^+2Fc^2^)/3'
_refine_ls_weighting_scheme calc
_refine_ls_wR_factor_gt 0.0797
_refine_ls_wR_factor_ref 0.0825
_reflns_number_gt 2480
_reflns_number_total 2773
_reflns_threshold_expression I>2sigma(I)
_cod_data_source_file ng5069.cif
_cod_data_source_block I
_cod_original_sg_symbol_H-M 'C 2/c'
_cod_database_code 2228485
_cod_database_fobs_code 2228485

loop_
_symmetry_equiv_pos_as_xyz
'x, y, z'
'-x, y, -z+1/2'
'x+1/2, y+1/2, z'
'-x+1/2, y+1/2, -z+1/2'
'-x, -y, -z'
'x, -y, z-1/2'
'-x+1/2, -y+1/2, -z'
'x+1/2, -y+1/2, z-1/2'

loop_
_atom_site_type_symbol
_atom_site_label
_atom_site_fract_x
_atom_site_fract_y
_atom_site_fract_z
_atom_site_U_iso_or_equiv
_atom_site_adp_type
_atom_site_calc_flag
_atom_site_refinement_flags
_atom_site_occupancy
_atom_site_disorder_assembly
_atom_site_disorder_group
C C1 0.02208(11) 0.7309(3) 1.15260(11) 0.0490(5) Uani d . 1 . .
H H1 -0.0004 0.7911 1.1849 0.059 Uiso calc R 1 . .
C C2 0.06543(12) 0.5980(3) 1.18273(11) 0.0494(5) Uani d . 1 . .
H H2 0.0744 0.5615 1.2368 0.059 Uiso calc R 1 . .
C C3 0.07086(9) 0.6402(2) 1.03633(10) 0.0331(3) Uani d . 1 . .
C C4 0.09038(9) 0.6398(2) 0.96816(10) 0.0348(3) Uani d . 1 . .
C C5 0.12943(10) 0.7609(2) 0.84888(10) 0.0375(4) Uani d . 1 . .
C C6 0.17548(9) 0.6286(2) 0.87949(10) 0.0381(4) Uani d . 1 . .
C C7 0.18062(13) 1.0834(3) 0.83038(14) 0.0552(5) Uani d . 1 . .
H H7A 0.1538 1.1248 0.8651 0.083 Uiso calc R 1 . .
H H7B 0.1850 1.1747 0.7941 0.083 Uiso calc R 1 . .
H H7C 0.2283 1.0472 0.8638 0.083 Uiso calc R 1 . .
C C8 0.30945(12) 0.4634(3) 0.92717(15) 0.0608(6) Uani d . 1 . .
H H8A 0.3209 0.5384 0.9743 0.091 Uiso calc R 1 . .
H H8B 0.3531 0.4385 0.9141 0.091 Uiso calc R 1 . .
H H8C 0.2890 0.3571 0.9391 0.091 Uiso calc R 1 . .
S S1 0.00813(3) 0.79005(6) 1.05124(3) 0.04253(13) Uani d . 1 . .
S S2 0.10518(3) 0.49359(6) 1.11799(3) 0.04402(13) Uani d . 1 . .
S S3 0.05498(2) 0.78415(6) 0.88578(3) 0.04151(13) Uani d . 1 . .
S S4 0.15503(3) 0.49566(6) 0.95261(3) 0.04458(14) Uani d . 1 . .
S S5 0.13348(3) 0.90281(7) 0.77079(3) 0.05321(15) Uani d . 1 . .
S S6 0.24524(3) 0.56800(10) 0.84168(4) 0.06234(18) Uani d . 1 . .

loop_
_atom_site_aniso_label
_atom_site_aniso_U_11
_atom_site_aniso_U_22
_atom_site_aniso_U_33
_atom_site_aniso_U_12
_atom_site_aniso_U_13
_atom_site_aniso_U_23
C1 0.0601(12) 0.0557(12) 0.0353(9) 0.0035(9) 0.0211(8) -0.0054(8)
C2 0.0591(11) 0.0599(13) 0.0293(9) 0.0019(10) 0.0142(8) 0.0037(8)
C3 0.0323(7) 0.0330(8) 0.0354(8) 0.0023(6) 0.0127(6) 0.0048(6)
C4 0.0353(8) 0.0347(9) 0.0377(8) 0.0030(6) 0.0160(7) 0.0063(6)
C5 0.0468(9) 0.0376(9) 0.0311(8) -0.0072(7) 0.0166(7) 0.0002(6)
C6 0.0405(8) 0.0442(10) 0.0343(8) -0.0055(7) 0.0185(7) -0.0019(7)
C7 0.0602(12) 0.0458(12) 0.0593(13) -0.0100(10) 0.0187(10) 0.0034(9)
C8 0.0425(11) 0.0773(16) 0.0651(14) 0.0057(10) 0.0206(10) -0.0037(12)
S1 0.0492(3) 0.0424(3) 0.0420(2) 0.01172(19) 0.0229(2) 0.00695(18)
S2 0.0462(3) 0.0476(3) 0.0400(2) 0.01051(19) 0.0161(2) 0.01361(18)
S3 0.0447(2) 0.0423(3) 0.0404(2) 0.00839(19) 0.01765(19) 0.01208(18)
S4 0.0482(3) 0.0449(3) 0.0505(3) 0.0142(2) 0.0295(2) 0.01503(19)
S5 0.0789(4) 0.0510(3) 0.0320(2) -0.0161(3) 0.0210(2) 0.00457(19)
S6 0.0543(3) 0.0919(5) 0.0539(3) 0.0106(3) 0.0356(3) 0.0085(3)

loop_
_atom_type_symbol
_atom_type_description
_atom_type_scat_dispersion_real
_atom_type_scat_dispersion_imag
_atom_type_scat_source
C C 0.0033 0.0016 'International Tables Vol C Tables 4.2.6.8 and 6.1.1.4'
H H 0.0000 0.0000 'International Tables Vol C Tables 4.2.6.8 and 6.1.1.4'
S S 0.1246 0.1234 'International Tables Vol C Tables 4.2.6.8 and 6.1.1.4'

loop_
_geom_angle_atom_site_label_1
_geom_angle_atom_site_label_2
_geom_angle_atom_site_label_3
_geom_angle_site_symmetry_1
_geom_angle_site_symmetry_3
_geom_angle
_geom_angle_publ_flag
C2 C1 S1 . . 118.21(15) ?
C2 C1 H1 . . 120.9 ?
S1 C1 H1 . . 120.9 ?
C1 C2 S2 . . 117.70(15) ?
C1 C2 H2 . . 121.1 ?
S2 C2 H2 . . 121.1 ?
C4 C3 S1 . . 122.09(13) ?
C4 C3 S2 . . 123.66(14) ?
S1 C3 S2 . . 114.26(9) ?
C3 C4 S3 . . 123.67(14) ?
C3 C4 S4 . . 123.23(13) ?
S3 C4 S4 . . 113.10(10) ?
C6 C5 S5 . . 125.86(14) ?
C6 C5 S3 . . 117.01(13) ?
S5 C5 S3 . . 116.99(11) ?
C5 C6 S6 . . 123.71(14) ?
C5 C6 S4 . . 116.55(14) ?
S6 C6 S4 . . 119.21(11) ?
S5 C7 H7A . . 109.5 ?
S5 C7 H7B . . 109.5 ?
H7A C7 H7B . . 109.5 ?
S5 C7 H7C . . 109.5 ?
H7A C7 H7C . . 109.5 ?
H7B C7 H7C . . 109.5 ?
S6 C8 H8A . . 109.5 ?
S6 C8 H8B . . 109.5 ?
H8A C8 H8B . . 109.5 ?
S6 C8 H8C . . 109.5 ?
H8A C8 H8C . . 109.5 ?
H8B C8 H8C . . 109.5 ?
C1 S1 C3 . . 94.57(9) ?
C2 S2 C3 . . 94.58(10) ?
C4 S3 C5 . . 94.04(8) ?
C4 S4 C6 . . 94.24(9) ?
C5 S5 C7 . . 100.79(10) ?
C6 S6 C8 . . 103.63(10) ?

loop_
_geom_bond_atom_site_label_1
_geom_bond_atom_site_label_2
_geom_bond_site_symmetry_2
_geom_bond_distance
_geom_bond_publ_flag
C1 C2 . 1.321(3) ?
C1 S1 . 1.733(2) ?
C1 H1 . 0.9300 ?
C2 S2 . 1.737(2) ?
C2 H2 . 0.9300 ?
C3 C4 . 1.339(2) ?
C3 S1 . 1.7525(18) ?
C3 S2 . 1.7565(17) ?
C4 S3 . 1.7565(18) ?
C4 S4 . 1.7562(18) ?
C5 C6 . 1.346(3) ?
C5 S5 . 1.7498(18) ?
C5 S3 . 1.759(2) ?
C6 S6 . 1.7386(19) ?
C6 S4 . 1.7591(18) ?
C7 S5 . 1.794(2) ?
C7 H7A . 0.9600 ?
C7 H7B . 0.9600 ?
C7 H7C . 0.9600 ?
C8 S6 . 1.784(2) ?
C8 H8A . 0.9600 ?
C8 H8B . 0.9600 ?
C8 H8C . 0.9600 ?

loop_
_cod_related_entry_id
_cod_related_entry_database
_cod_related_entry_code
1 ChemSpider 9176160
